data_4314523
loop_
_publ_author_name
'Karsten Krogh-Jespersen'
'Michael D. Romanelli'
'Jonathan H. Melman'
'Thomas J. Emge'
'John G. Brennan'

_publ_section_title
;
 Covalent Bonding and the Trans Influence in Lanthanide Compounds
;
_journal_name_full 'Inorganic Chemistry'
_journal_page_first 552
_journal_page_last 560
_journal_paper_doi 10.1021/ic901571m
_journal_volume 49
_journal_year 2010
_chemical_formula_sum 'C30 H24 F15 O3 S3 Yb'
_chemical_formula_weight 986.71
_chemical_name_systematic
; 
 ? 
;
_space_group_IT_number 14
_symmetry_cell_setting monoclinic
_symmetry_space_group_name_Hall '-P 2ybc'
_symmetry_space_group_name_H-M 'P 1 21/c 1'
_atom_sites_solution_hydrogens geom
_atom_sites_solution_primary direct
_atom_sites_solution_secondary difmap
_audit_creation_method SHELXL-97
_cell_angle_alpha 90.00
_cell_angle_beta 100.032(14)
_cell_angle_gamma 90.00
_cell_formula_units_Z 4
_cell_length_a 9.5814(16)
_cell_length_b 15.885(2)
_cell_length_c 23.035(3)
_cell_measurement_reflns_used 25
_cell_measurement_temperature 233(2)
_cell_measurement_theta_max 12.00
_cell_measurement_theta_min 10.00
_cell_volume 3452.3(9)
_computing_cell_refinement CAD4
_computing_data_collection CAD4
_computing_data_reduction 'local program'
_computing_molecular_graphics 'SHELXTL (Bruker AXS, 2000)'
_computing_publication_material 'SHELXTL (Bruker AXS, 2000)'
_computing_structure_refinement 'SHELXL-97 (Sheldrick, 1997)'
_computing_structure_solution 'SHELXS-97 (Sheldrick, 1990)'
_diffrn_ambient_temperature 233(2)
_diffrn_measured_fraction_theta_full 0.996
_diffrn_measured_fraction_theta_max 0.996
_diffrn_measurement_device_type 'Nonius CAD4 diffractometer'
_diffrn_measurement_method 'omega-theta scans'
_diffrn_radiation_monochromator graphite
_diffrn_radiation_source 'fine-focus sealed tube'
_diffrn_radiation_type MoK\a
_diffrn_radiation_wavelength 0.71073
_diffrn_reflns_av_R_equivalents 0.0426
_diffrn_reflns_av_sigmaI/netI 0.0567
_diffrn_reflns_limit_h_max 11
_diffrn_reflns_limit_h_min 0
_diffrn_reflns_limit_k_max 18
_diffrn_reflns_limit_k_min 0
_diffrn_reflns_limit_l_max 26
_diffrn_reflns_limit_l_min -27
_diffrn_reflns_number 6440
_diffrn_reflns_theta_full 25.01
_diffrn_reflns_theta_max 25.01
_diffrn_reflns_theta_min 2.21
_diffrn_standards_decay_% 1
_diffrn_standards_interval_count 60
_diffrn_standards_number 3
_exptl_absorpt_coefficient_mu 3.004
_exptl_absorpt_correction_T_max 0.678
_exptl_absorpt_correction_T_min 0.584
_exptl_absorpt_correction_type numerical
_exptl_absorpt_process_details SHELX-76
_exptl_crystal_colour colourless
_exptl_crystal_density_diffrn 1.898
_exptl_crystal_density_method 'not measured'
_exptl_crystal_description lathe
_exptl_crystal_F_000 1924
_exptl_crystal_size_max 0.20
_exptl_crystal_size_mid 0.20
_exptl_crystal_size_min 0.14
_refine_diff_density_max 0.701
_refine_diff_density_min -0.783
_refine_diff_density_rms 0.101
_refine_ls_extinction_method none
_refine_ls_goodness_of_fit_ref 1.025
_refine_ls_hydrogen_treatment constr
_refine_ls_matrix_type full
_refine_ls_number_parameters 469
_refine_ls_number_reflns 6066
_refine_ls_number_restraints 312
_refine_ls_restrained_S_all 1.087
_refine_ls_R_factor_all 0.0870
_refine_ls_R_factor_gt 0.0384
_refine_ls_shift/su_max 0.001
_refine_ls_shift/su_mean 0.000
_refine_ls_structure_factor_coef Fsqd
_refine_ls_weighting_details 'calc w=1/[\s^2^(Fo^2^)+(0.0480P)^2^+0.0000P] where P=(Fo^2^+2Fc^2^)/3'
_refine_ls_weighting_scheme calc
_refine_ls_wR_factor_gt 0.0856
_refine_ls_wR_factor_ref 0.0934
_reflns_number_gt 4090
_reflns_number_total 6066
_reflns_threshold_expression >2sigma(I)
_cod_data_source_file ic901571m_si_002_2.cif
_cod_data_source_block ybscfthf
_cod_depositor_comments
;
The following automatic conversions were performed:

'_symmetry_cell_setting' value 'Monoclinic' changed to 'monoclinic'
according to the built-in table from CIF Core dictionary named
'cif_core.dic' version 2.4.1 from 2010-06-29.

Automatic conversion script
Id: cif_fix_values 1646 2011-03-28 12:23:43Z adriana 
;
_cod_database_code 4314523

loop_
_symmetry_equiv_pos_as_xyz
'x, y, z'
'x, -y+1/2, z+1/2'
'-x, -y, -z'
'-x, y-1/2, -z-1/2'

loop_
_atom_site_label
_atom_site_type_symbol
_atom_site_fract_x
_atom_site_fract_y
_atom_site_fract_z
_atom_site_U_iso_or_equiv
_atom_site_adp_type
_atom_site_occupancy
_atom_site_symmetry_multiplicity
_atom_site_calc_flag
_atom_site_refinement_flags
_atom_site_disorder_assembly
_atom_site_disorder_group
Yb1 Yb 0.52069(3) 0.839543(16) 0.158118(12) 0.04924(11) Uani 1 1 d U . .
S1 S 0.7333(2) 0.78994(12) 0.24251(8) 0.0685(5) Uani 1 1 d U . .
S2 S 0.50372(18) 0.97377(10) 0.22422(8) 0.0594(4) Uani 1 1 d U . .
S3 S 0.3017(2) 0.88934(12) 0.07661(9) 0.0766(6) Uani 1 1 d U . .
F1 F 0.5505(5) 0.7827(3) 0.33555(19) 0.0861(13) Uani 1 1 d U . .
F2 F 0.5638(6) 0.8797(4) 0.4309(2) 0.1166(18) Uani 1 1 d U . .
F3 F 0.7446(6) 1.0118(3) 0.4491(2) 0.1155(18) Uani 1 1 d U . .
F4 F 0.9159(6) 1.0432(3) 0.3703(2) 0.123(2) Uani 1 1 d U . .
F5 F 0.9178(5) 0.9409(4) 0.2779(2) 0.1140(18) Uani 1 1 d U . .
F6 F 0.2248(5) 0.9991(3) 0.2607(2) 0.0907(14) Uani 1 1 d U . .
F7 F 0.0151(5) 1.0999(4) 0.2119(3) 0.149(2) Uani 1 1 d U . .
F8 F 0.0379(7) 1.1938(4) 0.1170(4) 0.181(3) Uani 1 1 d U . .
F9 F 0.2772(9) 1.1851(3) 0.0698(2) 0.153(3) Uani 1 1 d U . .
F10 F 0.4878(6) 1.0808(3) 0.1159(2) 0.1083(17) Uani 1 1 d U . .
F11 F 0.3921(5) 0.8338(4) -0.0356(2) 0.1165(19) Uani 1 1 d U . .
F12 F 0.2928(6) 0.7085(5) -0.1070(2) 0.132(2) Uani 1 1 d U . .
F13 F 0.0898(6) 0.6055(4) -0.0793(2) 0.1245(19) Uani 1 1 d U . .
F14 F -0.0233(6) 0.6368(4) 0.0173(2) 0.130(2) Uani 1 1 d U . .
F15 F 0.0741(5) 0.7629(4) 0.0900(2) 0.1092(17) Uani 1 1 d U . .
C1 C 0.7347(7) 0.8579(4) 0.3033(3) 0.0597(18) Uani 1 1 d U . .
C2 C 0.6465(7) 0.8448(4) 0.3441(3) 0.0642(18) Uani 1 1 d U . .
C3 C 0.6506(9) 0.8944(5) 0.3921(4) 0.077(2) Uani 1 1 d U . .
C4 C 0.7416(10) 0.9629(5) 0.4017(4) 0.084(2) Uani 1 1 d U . .
C5 C 0.8285(8) 0.9771(5) 0.3616(4) 0.077(2) Uani 1 1 d U . .
C6 C 0.8262(8) 0.9255(5) 0.3147(4) 0.074(2) Uani 1 1 d U . .
C7 C 0.3633(6) 1.0355(3) 0.1898(3) 0.0443(14) Uani 1 1 d U . .
C8 C 0.2409(7) 1.0435(4) 0.2124(3) 0.0599(18) Uani 1 1 d U . .
C9 C 0.1334(9) 1.0949(6) 0.1881(5) 0.087(3) Uani 1 1 d U . .
C10 C 0.1432(11) 1.1405(5) 0.1414(5) 0.098(3) Uani 1 1 d U . .
C11 C 0.2628(14) 1.1367(5) 0.1166(4) 0.096(3) Uani 1 1 d U . .
C12 C 0.3709(9) 1.0837(4) 0.1404(3) 0.0661(19) Uani 1 1 d U . .
C13 C 0.2392(7) 0.8033(4) 0.0317(3) 0.0560(16) Uani 1 1 d U . .
C14 C 0.2887(7) 0.7862(5) -0.0200(3) 0.072(2) Uani 1 1 d U . .
C15 C 0.2405(8) 0.7220(6) -0.0571(3) 0.077(2) Uani 1 1 d U . .
C16 C 0.1374(8) 0.6701(5) -0.0440(4) 0.078(2) Uani 1 1 d U . .
C17 C 0.0820(8) 0.6855(5) 0.0057(4) 0.078(2) Uani 1 1 d U . .
C18 C 0.1320(7) 0.7518(5) 0.0419(3) 0.067(2) Uani 1 1 d U . .
O1 O 0.3637(4) 0.7629(2) 0.19956(19) 0.0586(12) Uani 1 1 d U . .
O2 O 0.5844(5) 0.7196(3) 0.1126(2) 0.0814(15) Uani 1 1 d U . .
O3 O 0.6810(5) 0.9004(3) 0.10870(19) 0.0634(12) Uani 1 1 d U . .
C19 C 0.2451(8) 0.8043(5) 0.2211(3) 0.071(2) Uani 1 1 d U . .
H19A H 0.1885 0.8380 0.1899 0.085 Uiso 1 1 calc R . .
H19B H 0.2795 0.8408 0.2548 0.085 Uiso 1 1 calc R . .
C20 C 0.1608(8) 0.7332(5) 0.2386(4) 0.086(2) Uani 1 1 d U . .
H20A H 0.1065 0.7508 0.2688 0.103 Uiso 1 1 calc R . .
H20B H 0.0952 0.7112 0.2046 0.103 Uiso 1 1 calc R . .
C21 C 0.2685(9) 0.6691(4) 0.2622(4) 0.081(2) Uani 1 1 d U . .
H21A H 0.2274 0.6125 0.2597 0.097 Uiso 1 1 calc R . .
H21B H 0.3100 0.6811 0.3033 0.097 Uiso 1 1 calc R . .
C22 C 0.3777(8) 0.6777(4) 0.2226(3) 0.0667(19) Uani 1 1 d U . .
H22A H 0.4732 0.6684 0.2450 0.080 Uiso 1 1 calc R . .
H22B H 0.3600 0.6366 0.1904 0.080 Uiso 1 1 calc R . .
C23 C 0.5030(10) 0.6562(5) 0.0820(4) 0.094(3) Uani 1 1 d U . .
H23A H 0.4889 0.6664 0.0394 0.112 Uiso 1 1 calc R . .
H23B H 0.4103 0.6523 0.0943 0.112 Uiso 1 1 calc R . .
C24 C 0.5879(11) 0.5778(6) 0.0980(5) 0.125(4) Uani 1 1 d U . .
H24A H 0.5686 0.5536 0.1349 0.150 Uiso 1 1 calc R . .
H24B H 0.5681 0.5354 0.0667 0.150 Uiso 1 1 calc R . .
C25 C 0.7340(11) 0.6085(6) 0.1045(5) 0.121(4) Uani 1 1 d U . .
H25A H 0.7910 0.5859 0.1406 0.145 Uiso 1 1 calc R . .
H25B H 0.7768 0.5906 0.0709 0.145 Uiso 1 1 calc R . .
C26 C 0.7287(12) 0.6996(8) 0.1073(6) 0.153(5) Uani 1 1 d U . .
H26A H 0.7950 0.7206 0.1415 0.183 Uiso 1 1 calc R . .
H26B H 0.7531 0.7247 0.0715 0.183 Uiso 1 1 calc R . .
C27 C 0.6666(8) 0.9145(6) 0.0470(3) 0.084(2) Uani 1 1 d U . .
H27A H 0.6032 0.9621 0.0348 0.101 Uiso 1 1 calc R . .
H27B H 0.6291 0.8644 0.0248 0.101 Uiso 1 1 calc R . .
C28 C 0.8688(10) 0.9849(6) 0.0885(3) 0.094(3) Uani 1 1 d U . .
H28A H 0.8392 1.0436 0.0815 0.112 Uiso 1 1 calc R . .
H28B H 0.9725 0.9828 0.0974 0.112 Uiso 1 1 calc R . .
C29 C 0.8156(9) 0.9337(5) 0.0373(3) 0.083(2) Uani 1 1 d U . .
H29A H 0.8715 0.8821 0.0367 0.099 Uiso 1 1 calc R . .
H29B H 0.8152 0.9649 0.0006 0.099 Uiso 1 1 calc R . .
C30 C 0.8077(9) 0.9492(6) 0.1371(4) 0.095(3) Uani 1 1 d U . .
H30A H 0.7801 0.9940 0.1621 0.114 Uiso 1 1 calc R . .
H30B H 0.8762 0.9122 0.1614 0.114 Uiso 1 1 calc R . .

loop_
_atom_site_aniso_label
_atom_site_aniso_U_11
_atom_site_aniso_U_22
_atom_site_aniso_U_33
_atom_site_aniso_U_23
_atom_site_aniso_U_13
_atom_site_aniso_U_12
Yb1 0.04349(16) 0.04374(15) 0.06170(18) 0.00767(15) 0.01254(11) 0.00211(15)
S1 0.0586(11) 0.0686(12) 0.0775(13) 0.0189(10) 0.0096(9) 0.0174(10)
S2 0.0509(10) 0.0424(9) 0.0820(12) 0.0017(8) 0.0035(9) 0.0054(8)
S3 0.0684(13) 0.0626(12) 0.0898(14) 0.0165(10) -0.0110(11) 0.0001(10)
F1 0.093(3) 0.069(3) 0.105(3) -0.008(2) 0.039(3) -0.022(2)
F2 0.133(5) 0.114(4) 0.115(4) -0.034(3) 0.053(3) -0.020(4)
F3 0.122(4) 0.090(3) 0.124(4) -0.025(3) -0.008(3) 0.001(3)
F4 0.114(4) 0.103(4) 0.139(4) 0.008(3) -0.021(4) -0.046(3)
F5 0.080(3) 0.147(4) 0.109(4) 0.033(3) 0.003(3) -0.044(3)
F6 0.106(3) 0.073(3) 0.110(3) -0.014(3) 0.068(3) -0.011(3)
F7 0.066(3) 0.118(4) 0.271(7) -0.063(4) 0.054(4) 0.009(3)
F8 0.147(5) 0.097(4) 0.244(7) -0.033(5) -0.112(5) 0.059(4)
F9 0.288(8) 0.077(3) 0.072(3) 0.015(3) -0.033(4) 0.014(4)
F10 0.161(5) 0.080(3) 0.102(4) 0.017(3) 0.074(3) -0.002(3)
F11 0.088(3) 0.167(5) 0.096(3) 0.029(3) 0.021(3) -0.046(4)
F12 0.093(4) 0.222(6) 0.080(3) -0.022(4) 0.016(3) -0.006(4)
F13 0.111(4) 0.125(4) 0.121(4) -0.024(4) -0.026(3) -0.020(4)
F14 0.095(4) 0.151(5) 0.137(4) 0.028(4) 0.003(3) -0.072(4)
F15 0.079(3) 0.151(5) 0.104(4) -0.004(3) 0.036(3) -0.029(3)
C1 0.050(4) 0.063(4) 0.062(4) 0.017(3) -0.002(3) 0.012(3)
C2 0.057(4) 0.051(4) 0.083(5) 0.002(4) 0.007(4) -0.003(4)
C3 0.070(5) 0.074(5) 0.090(5) 0.002(5) 0.021(4) 0.002(4)
C4 0.081(6) 0.063(5) 0.097(6) -0.012(5) -0.015(5) 0.005(4)
C5 0.062(5) 0.062(5) 0.095(6) 0.018(4) -0.022(4) -0.017(4)
C6 0.052(4) 0.081(5) 0.084(5) 0.028(4) -0.001(4) -0.010(4)
C7 0.043(3) 0.036(3) 0.054(3) -0.007(3) 0.009(3) 0.005(3)
C8 0.056(4) 0.044(4) 0.079(5) -0.017(3) 0.009(4) 0.004(3)
C9 0.057(5) 0.065(5) 0.138(7) -0.044(5) 0.011(5) 0.003(4)
C10 0.086(6) 0.051(5) 0.133(8) -0.023(5) -0.045(6) 0.028(5)
C11 0.149(9) 0.058(5) 0.066(5) -0.005(4) -0.026(5) 0.009(5)
C12 0.085(5) 0.049(4) 0.064(4) 0.002(3) 0.012(4) 0.008(4)
C13 0.041(4) 0.063(4) 0.058(4) 0.016(3) -0.005(3) -0.001(3)
C14 0.046(4) 0.094(6) 0.072(5) 0.020(4) 0.001(4) -0.009(4)
C15 0.059(5) 0.108(6) 0.061(5) -0.003(4) 0.002(4) 0.002(5)
C16 0.056(4) 0.086(6) 0.082(5) -0.001(5) -0.020(4) -0.010(4)
C17 0.057(5) 0.088(5) 0.083(5) 0.021(4) -0.004(4) -0.017(4)
C18 0.054(4) 0.083(5) 0.064(4) 0.019(4) 0.006(4) -0.006(4)
O1 0.052(3) 0.044(2) 0.084(3) 0.014(2) 0.025(2) 0.001(2)
O2 0.053(3) 0.074(3) 0.119(4) -0.031(3) 0.022(3) 0.002(3)
O3 0.052(3) 0.080(3) 0.058(3) 0.009(2) 0.010(2) -0.013(2)
C19 0.064(5) 0.059(4) 0.095(5) 0.007(4) 0.029(4) 0.010(4)
C20 0.070(5) 0.077(5) 0.119(6) 0.022(5) 0.037(5) -0.001(4)
C21 0.078(5) 0.061(4) 0.112(6) 0.022(4) 0.040(5) -0.001(4)
C22 0.073(5) 0.040(4) 0.090(5) 0.013(3) 0.023(4) 0.000(3)
C23 0.085(6) 0.072(5) 0.116(6) -0.013(5) -0.005(5) 0.009(5)
C24 0.109(8) 0.083(6) 0.182(9) 0.010(6) 0.026(7) -0.004(6)
C25 0.091(7) 0.093(7) 0.186(9) 0.011(7) 0.047(7) 0.025(6)
C26 0.095(7) 0.148(9) 0.225(11) -0.071(8) 0.054(8) 0.011(7)
C27 0.066(5) 0.111(6) 0.074(5) 0.017(5) 0.011(4) -0.026(5)
C28 0.111(7) 0.098(6) 0.074(5) -0.004(5) 0.022(5) -0.043(5)
C29 0.091(6) 0.084(5) 0.075(5) 0.007(4) 0.024(4) -0.013(5)
C30 0.092(6) 0.112(6) 0.079(5) -0.007(5) 0.007(5) -0.037(5)

loop_
_atom_type_symbol
_atom_type_description
_atom_type_scat_dispersion_real
_atom_type_scat_dispersion_imag
_atom_type_scat_source
C C 0.0033 0.0016 'International Tables Vol C Tables 4.2.6.8 and 6.1.1.4'
H H 0.0000 0.0000 'International Tables Vol C Tables 4.2.6.8 and 6.1.1.4'
O O 0.0106 0.0060 'International Tables Vol C Tables 4.2.6.8 and 6.1.1.4'
F F 0.0171 0.0103 'International Tables Vol C Tables 4.2.6.8 and 6.1.1.4'
S S 0.1246 0.1234 'International Tables Vol C Tables 4.2.6.8 and 6.1.1.4'
Yb Yb -0.3850 5.5486 'International Tables Vol C Tables 4.2.6.8 and 6.1.1.4'

loop_
_geom_angle_atom_site_label_1
_geom_angle_atom_site_label_2
_geom_angle_atom_site_label_3
_geom_angle
_geom_angle_site_symmetry_1
_geom_angle_site_symmetry_3
_geom_angle_publ_flag
O1 Yb1 O3 172.04(16) . . ?
O1 Yb1 O2 89.74(17) . . ?
O3 Yb1 O2 82.44(17) . . ?
O1 Yb1 S2 94.51(11) . . ?
O3 Yb1 S2 93.45(13) . . ?
O2 Yb1 S2 167.45(14) . . ?
O1 Yb1 S1 90.75(12) . . ?
O3 Yb1 S1 89.64(12) . . ?
O2 Yb1 S1 81.89(14) . . ?
S2 Yb1 S1 86.25(6) . . ?
O1 Yb1 S3 87.56(12) . . ?
O3 Yb1 S3 92.21(12) . . ?
O2 Yb1 S3 99.33(14) . . ?
S2 Yb1 S3 92.65(6) . . ?
S1 Yb1 S3 177.90(6) . . ?
C1 S1 Yb1 107.2(2) . . ?
C7 S2 Yb1 108.2(2) . . ?
C13 S3 Yb1 109.1(2) . . ?
C2 C1 C6 115.5(7) . . ?
C2 C1 S1 121.7(6) . . ?
C6 C1 S1 122.8(6) . . ?
F1 C2 C3 118.0(7) . . ?
F1 C2 C1 119.7(7) . . ?
C3 C2 C1 122.2(7) . . ?
F2 C3 C2 120.6(7) . . ?
F2 C3 C4 118.4(8) . . ?
C2 C3 C4 120.9(8) . . ?
F3 C4 C5 121.9(8) . . ?
F3 C4 C3 120.6(9) . . ?
C5 C4 C3 117.5(8) . . ?
F4 C5 C6 121.2(9) . . ?
F4 C5 C4 118.0(9) . . ?
C6 C5 C4 120.8(8) . . ?
F5 C6 C5 118.1(8) . . ?
F5 C6 C1 118.9(8) . . ?
C5 C6 C1 123.0(8) . . ?
C8 C7 C12 115.7(6) . . ?
C8 C7 S2 121.6(5) . . ?
C12 C7 S2 122.6(5) . . ?
F6 C8 C9 117.9(7) . . ?
F6 C8 C7 119.6(6) . . ?
C9 C8 C7 122.5(8) . . ?
C10 C9 F7 119.2(10) . . ?
C10 C9 C8 120.8(9) . . ?
F7 C9 C8 120.0(10) . . ?
C9 C10 C11 120.2(8) . . ?
C9 C10 F8 121.8(12) . . ?
C11 C10 F8 118.0(12) . . ?
F9 C11 C10 121.2(10) . . ?
F9 C11 C12 119.6(11) . . ?
C10 C11 C12 119.2(9) . . ?
F10 C12 C11 118.6(8) . . ?
F10 C12 C7 119.7(6) . . ?
C11 C12 C7 121.6(8) . . ?
C18 C13 C14 114.4(7) . . ?
C18 C13 S3 123.7(6) . . ?
C14 C13 S3 121.8(6) . . ?
F11 C14 C15 116.1(7) . . ?
F11 C14 C13 120.0(7) . . ?
C15 C14 C13 124.0(7) . . ?
F12 C15 C14 121.3(8) . . ?
F12 C15 C16 118.9(8) . . ?
C14 C15 C16 119.8(8) . . ?
F13 C16 C15 120.9(9) . . ?
F13 C16 C17 120.4(8) . . ?
C15 C16 C17 118.7(8) . . ?
F14 C17 C16 118.8(8) . . ?
F14 C17 C18 121.1(8) . . ?
C16 C17 C18 120.0(7) . . ?
F15 C18 C13 119.9(7) . . ?
F15 C18 C17 117.0(7) . . ?
C13 C18 C17 123.1(7) . . ?
C22 O1 C19 108.7(5) . . ?
C22 O1 Yb1 128.9(4) . . ?
C19 O1 Yb1 120.6(4) . . ?
C23 O2 C26 105.0(7) . . ?
C23 O2 Yb1 131.3(5) . . ?
C26 O2 Yb1 123.6(6) . . ?
C27 O3 C30 106.6(5) . . ?
C27 O3 Yb1 127.6(4) . . ?
C30 O3 Yb1 124.7(4) . . ?
O1 C19 C20 103.9(6) . . ?
O1 C19 H19A 111.0 . . ?
C20 C19 H19A 111.0 . . ?
O1 C19 H19B 111.0 . . ?
C20 C19 H19B 111.0 . . ?
H19A C19 H19B 109.0 . . ?
C21 C20 C19 104.2(6) . . ?
C21 C20 H20A 110.9 . . ?
C19 C20 H20A 110.9 . . ?
C21 C20 H20B 110.9 . . ?
C19 C20 H20B 110.9 . . ?
H20A C20 H20B 108.9 . . ?
C20 C21 C22 103.2(6) . . ?
C20 C21 H21A 111.1 . . ?
C22 C21 H21A 111.1 . . ?
C20 C21 H21B 111.1 . . ?
C22 C21 H21B 111.1 . . ?
H21A C21 H21B 109.1 . . ?
O1 C22 C21 106.0(5) . . ?
O1 C22 H22A 110.5 . . ?
C21 C22 H22A 110.5 . . ?
O1 C22 H22B 110.5 . . ?
C21 C22 H22B 110.5 . . ?
H22A C22 H22B 108.7 . . ?
O2 C23 C24 104.2(7) . . ?
O2 C23 H23A 110.9 . . ?
C24 C23 H23A 110.9 . . ?
O2 C23 H23B 110.9 . . ?
C24 C23 H23B 110.9 . . ?
H23A C23 H23B 108.9 . . ?
C25 C24 C23 102.5(8) . . ?
C25 C24 H24A 111.3 . . ?
C23 C24 H24A 111.3 . . ?
C25 C24 H24B 111.3 . . ?
C23 C24 H24B 111.3 . . ?
H24A C24 H24B 109.2 . . ?
C26 C25 C24 107.3(8) . . ?
C26 C25 H25A 110.3 . . ?
C24 C25 H25A 110.3 . . ?
C26 C25 H25B 110.3 . . ?
C24 C25 H25B 110.3 . . ?
H25A C25 H25B 108.5 . . ?
O2 C26 C25 105.4(9) . . ?
O2 C26 H26A 110.7 . . ?
C25 C26 H26A 110.7 . . ?
O2 C26 H26B 110.7 . . ?
C25 C26 H26B 110.7 . . ?
H26A C26 H26B 108.8 . . ?
O3 C27 C29 104.4(6) . . ?
O3 C27 H27A 110.9 . . ?
C29 C27 H27A 110.9 . . ?
O3 C27 H27B 110.9 . . ?
C29 C27 H27B 110.9 . . ?
H27A C27 H27B 108.9 . . ?
C29 C28 C30 105.9(7) . . ?
C29 C28 H28A 110.6 . . ?
C30 C28 H28A 110.6 . . ?
C29 C28 H28B 110.6 . . ?
C30 C28 H28B 110.6 . . ?
H28A C28 H28B 108.7 . . ?
C28 C29 C27 101.5(7) . . ?
C28 C29 H29A 111.5 . . ?
C27 C29 H29A 111.5 . . ?
C28 C29 H29B 111.5 . . ?
C27 C29 H29B 111.5 . . ?
H29A C29 H29B 109.3 . . ?
C28 C30 O3 105.6(6) . . ?
C28 C30 H30A 110.6 . . ?
O3 C30 H30A 110.6 . . ?
C28 C30 H30B 110.6 . . ?
O3 C30 H30B 110.6 . . ?
H30A C30 H30B 108.7 . . ?

loop_
_geom_bond_atom_site_label_1
_geom_bond_atom_site_label_2
_geom_bond_distance
_geom_bond_site_symmetry_2
_geom_bond_publ_flag
Yb1 O1 2.271(4) . ?
Yb1 O3 2.280(4) . ?
Yb1 O2 2.308(5) . ?
Yb1 S2 2.6415(17) . ?
Yb1 S1 2.6776(19) . ?
Yb1 S3 2.6800(19) . ?
S1 C1 1.766(7) . ?
S2 C7 1.741(6) . ?
S3 C13 1.755(7) . ?
F1 C2 1.339(7) . ?
F2 C3 1.342(9) . ?
F3 C4 1.337(9) . ?
F4 C5 1.335(8) . ?
F5 C6 1.344(9) . ?
F6 C8 1.349(8) . ?
F7 C9 1.345(10) . ?
F8 C10 1.361(9) . ?
F9 C11 1.351(11) . ?
F10 C12 1.340(8) . ?
F11 C14 1.343(8) . ?
F12 C15 1.349(8) . ?
F13 C16 1.339(9) . ?
F14 C17 1.335(8) . ?
F15 C18 1.334(8) . ?
C1 C2 1.384(10) . ?
C1 C6 1.382(10) . ?
C2 C3 1.353(10) . ?
C3 C4 1.389(11) . ?
C4 C5 1.365(11) . ?
C5 C6 1.354(11) . ?
C7 C8 1.370(9) . ?
C7 C12 1.383(9) . ?
C8 C9 1.356(11) . ?
C9 C10 1.314(13) . ?
C10 C11 1.369(14) . ?
C11 C12 1.373(11) . ?
C13 C18 1.366(9) . ?
C13 C14 1.383(9) . ?
C14 C15 1.359(11) . ?
C15 C16 1.360(11) . ?
C16 C17 1.365(11) . ?
C17 C18 1.377(10) . ?
O1 C22 1.452(7) . ?
O1 C19 1.472(7) . ?
O2 C23 1.388(9) . ?
O2 C26 1.444(11) . ?
O3 C27 1.422(8) . ?
O3 C30 1.492(9) . ?
C19 C20 1.485(9) . ?
C19 H19A 0.9800 . ?
C19 H19B 0.9800 . ?
C20 C21 1.484(10) . ?
C20 H20A 0.9800 . ?
C20 H20B 0.9800 . ?
C21 C22 1.509(10) . ?
C21 H21A 0.9800 . ?
C21 H21B 0.9800 . ?
C22 H22A 0.9800 . ?
C22 H22B 0.9800 . ?
C23 C24 1.499(12) . ?
C23 H23A 0.9800 . ?
C23 H23B 0.9800 . ?
C24 C25 1.465(13) . ?
C24 H24A 0.9800 . ?
C24 H24B 0.9800 . ?
C25 C26 1.450(15) . ?
C25 H25A 0.9800 . ?
C25 H25B 0.9800 . ?
C26 H26A 0.9800 . ?
C26 H26B 0.9800 . ?
C27 C29 1.514(10) . ?
C27 H27A 0.9800 . ?
C27 H27B 0.9800 . ?
C28 C29 1.450(10) . ?
C28 C30 1.465(10) . ?
C28 H28A 0.9800 . ?
C28 H28B 0.9800 . ?
C29 H29A 0.9800 . ?
C29 H29B 0.9800 . ?
C30 H30A 0.9800 . ?
C30 H30B 0.9800 . ?

loop_
_geom_torsion_atom_site_label_1
_geom_torsion_atom_site_label_2
_geom_torsion_atom_site_label_3
_geom_torsion_atom_site_label_4
_geom_torsion
_geom_torsion_site_symmetry_1
_geom_torsion_site_symmetry_2
_geom_torsion_site_symmetry_3
_geom_torsion_site_symmetry_4
_geom_torsion_publ_flag
O1 Yb1 S1 C1 -84.3(3) . . . . ?
O3 Yb1 S1 C1 103.7(3) . . . . ?
O2 Yb1 S1 C1 -173.9(3) . . . . ?
S2 Yb1 S1 C1 10.2(3) . . . . ?
S3 Yb1 S1 C1 -48.1(17) . . . . ?
O1 Yb1 S2 C7 -87.2(2) . . . . ?
O3 Yb1 S2 C7 93.0(2) . . . . ?
O2 Yb1 S2 C7 163.4(7) . . . . ?
S1 Yb1 S2 C7 -177.6(2) . . . . ?
S3 Yb1 S2 C7 0.6(2) . . . . ?
O1 Yb1 S3 C13 -69.0(3) . . . . ?
O3 Yb1 S3 C13 103.1(3) . . . . ?
O2 Yb1 S3 C13 20.4(3) . . . . ?
S2 Yb1 S3 C13 -163.4(3) . . . . ?
S1 Yb1 S3 C13 -105.2(17) . . . . ?
Yb1 S1 C1 C2 83.3(5) . . . . ?
Yb1 S1 C1 C6 -99.1(6) . . . . ?
C6 C1 C2 F1 177.5(6) . . . . ?
S1 C1 C2 F1 -4.7(9) . . . . ?
C6 C1 C2 C3 -0.6(10) . . . . ?
S1 C1 C2 C3 177.2(6) . . . . ?
F1 C2 C3 F2 2.1(11) . . . . ?
C1 C2 C3 F2 -179.8(7) . . . . ?
F1 C2 C3 C4 -176.1(7) . . . . ?
C1 C2 C3 C4 2.0(12) . . . . ?
F2 C3 C4 F3 1.4(12) . . . . ?
C2 C3 C4 F3 179.7(7) . . . . ?
F2 C3 C4 C5 -179.6(7) . . . . ?
C2 C3 C4 C5 -1.4(12) . . . . ?
F3 C4 C5 F4 -1.4(12) . . . . ?
C3 C4 C5 F4 179.6(7) . . . . ?
F3 C4 C5 C6 178.3(7) . . . . ?
C3 C4 C5 C6 -0.6(12) . . . . ?
F4 C5 C6 F5 2.1(11) . . . . ?
C4 C5 C6 F5 -177.6(7) . . . . ?
F4 C5 C6 C1 -178.2(6) . . . . ?
C4 C5 C6 C1 2.1(12) . . . . ?
C2 C1 C6 F5 178.3(6) . . . . ?
S1 C1 C6 F5 0.4(9) . . . . ?
C2 C1 C6 C5 -1.5(10) . . . . ?
S1 C1 C6 C5 -179.3(6) . . . . ?
Yb1 S2 C7 C8 109.7(5) . . . . ?
Yb1 S2 C7 C12 -74.5(5) . . . . ?
C12 C7 C8 F6 -179.7(6) . . . . ?
S2 C7 C8 F6 -3.7(8) . . . . ?
C12 C7 C8 C9 0.3(10) . . . . ?
S2 C7 C8 C9 176.3(5) . . . . ?
F6 C8 C9 C10 179.3(7) . . . . ?
C7 C8 C9 C10 -0.7(12) . . . . ?
F6 C8 C9 F7 -0.4(10) . . . . ?
C7 C8 C9 F7 179.5(6) . . . . ?
F7 C9 C10 C11 179.7(7) . . . . ?
C8 C9 C10 C11 -0.1(13) . . . . ?
F7 C9 C10 F8 1.2(13) . . . . ?
C8 C9 C10 F8 -178.6(7) . . . . ?
C9 C10 C11 F9 -177.7(7) . . . . ?
F8 C10 C11 F9 0.9(13) . . . . ?
C9 C10 C11 C12 1.1(13) . . . . ?
F8 C10 C11 C12 179.7(7) . . . . ?
F9 C11 C12 F10 -0.9(11) . . . . ?
C10 C11 C12 F10 -179.8(7) . . . . ?
F9 C11 C12 C7 177.3(6) . . . . ?
C10 C11 C12 C7 -1.6(12) . . . . ?
C8 C7 C12 F10 179.0(6) . . . . ?
S2 C7 C12 F10 3.1(9) . . . . ?
C8 C7 C12 C11 0.8(10) . . . . ?
S2 C7 C12 C11 -175.1(6) . . . . ?
Yb1 S3 C13 C18 93.1(6) . . . . ?
Yb1 S3 C13 C14 -92.0(6) . . . . ?
C18 C13 C14 F11 178.5(6) . . . . ?
S3 C13 C14 F11 3.2(10) . . . . ?
C18 C13 C14 C15 -2.5(11) . . . . ?
S3 C13 C14 C15 -177.8(6) . . . . ?
F11 C14 C15 F12 -1.0(11) . . . . ?
C13 C14 C15 F12 179.9(7) . . . . ?
F11 C14 C15 C16 179.0(7) . . . . ?
C13 C14 C15 C16 0.0(12) . . . . ?
F12 C15 C16 F13 1.2(12) . . . . ?
C14 C15 C16 F13 -178.9(7) . . . . ?
F12 C15 C16 C17 -178.2(7) . . . . ?
C14 C15 C16 C17 1.8(12) . . . . ?
F13 C16 C17 F14 -2.1(12) . . . . ?
C15 C16 C17 F14 177.2(7) . . . . ?
F13 C16 C17 C18 179.7(7) . . . . ?
C15 C16 C17 C18 -0.9(12) . . . . ?
C14 C13 C18 F15 -179.1(6) . . . . ?
S3 C13 C18 F15 -3.8(10) . . . . ?
C14 C13 C18 C17 3.4(10) . . . . ?
S3 C13 C18 C17 178.6(6) . . . . ?
F14 C17 C18 F15 2.5(11) . . . . ?
C16 C17 C18 F15 -179.4(7) . . . . ?
F14 C17 C18 C13 -179.9(7) . . . . ?
C16 C17 C18 C13 -1.8(12) . . . . ?
O3 Yb1 O1 C22 48.5(14) . . . . ?
O2 Yb1 O1 C22 37.7(5) . . . . ?
S2 Yb1 O1 C22 -130.5(5) . . . . ?
S1 Yb1 O1 C22 -44.2(5) . . . . ?
S3 Yb1 O1 C22 137.1(5) . . . . ?
O3 Yb1 O1 C19 -148.5(10) . . . . ?
O2 Yb1 O1 C19 -159.3(5) . . . . ?
S2 Yb1 O1 C19 32.5(5) . . . . ?
S1 Yb1 O1 C19 118.8(5) . . . . ?
S3 Yb1 O1 C19 -59.9(5) . . . . ?
O1 Yb1 O2 C23 45.4(7) . . . . ?
O3 Yb1 O2 C23 -133.1(7) . . . . ?
S2 Yb1 O2 C23 155.4(6) . . . . ?
S1 Yb1 O2 C23 136.2(7) . . . . ?
S3 Yb1 O2 C23 -42.0(7) . . . . ?
O1 Yb1 O2 C26 -139.5(8) . . . . ?
O3 Yb1 O2 C26 42.0(8) . . . . ?
S2 Yb1 O2 C26 -29.5(13) . . . . ?
S1 Yb1 O2 C26 -48.7(8) . . . . ?
S3 Yb1 O2 C26 133.0(8) . . . . ?
O1 Yb1 O3 C27 60.1(14) . . . . ?
O2 Yb1 O3 C27 71.0(6) . . . . ?
S2 Yb1 O3 C27 -120.9(6) . . . . ?
S1 Yb1 O3 C27 152.8(6) . . . . ?
S3 Yb1 O3 C27 -28.2(6) . . . . ?
O1 Yb1 O3 C30 -133.9(11) . . . . ?
O2 Yb1 O3 C30 -123.0(6) . . . . ?
S2 Yb1 O3 C30 45.1(6) . . . . ?
S1 Yb1 O3 C30 -41.1(6) . . . . ?
S3 Yb1 O3 C30 137.9(6) . . . . ?
C22 O1 C19 C20 -19.6(8) . . . . ?
Yb1 O1 C19 C20 174.3(5) . . . . ?
O1 C19 C20 C21 35.0(8) . . . . ?
C19 C20 C21 C22 -36.8(9) . . . . ?
C19 O1 C22 C21 -3.2(8) . . . . ?
Yb1 O1 C22 C21 161.4(5) . . . . ?
C20 C21 C22 O1 24.7(8) . . . . ?
C26 O2 C23 C24 40.5(11) . . . . ?
Yb1 O2 C23 C24 -143.8(7) . . . . ?
O2 C23 C24 C25 -33.5(11) . . . . ?
C23 C24 C25 C26 13.9(13) . . . . ?
C23 O2 C26 C25 -31.5(12) . . . . ?
Yb1 O2 C26 C25 152.4(7) . . . . ?
C24 C25 C26 O2 9.5(14) . . . . ?
C30 O3 C27 C29 26.9(8) . . . . ?
Yb1 O3 C27 C29 -165.0(5) . . . . ?
C30 C28 C29 C27 36.6(10) . . . . ?
O3 C27 C29 C28 -39.4(9) . . . . ?
C29 C28 C30 O3 -20.9(10) . . . . ?
C27 O3 C30 C28 -4.5(9) . . . . ?
Yb1 O3 C30 C28 -173.0(5) . . . . ?
